data_7209731
loop_
_publ_author_name
'Wang, Shuai-Hua'
'Zheng, Fa-Kun'
'Wu, Mei-Feng'
'Liu, Zhi-Fa'
'Chen, Jun'
'Guo, Guo-Cong'
'Wu, A-Qing'

_publ_section_title
;
 Hydrothermal syntheses, crystal structures and physical properties of a
 new family of energetic coordination polymers with nitrogen-rich ligand
 N-[2-(1H-tetrazol-5-yl)ethyl]glycine
;
_journal_issue 14
_journal_name_full CrystEngComm
_journal_page_first 2616
_journal_paper_doi 10.1039/c3ce27048c
_journal_volume 15
_journal_year 2013
_chemical_formula_moiety '[Cu(tzeg)(H2O)]n'
_chemical_formula_sum 'C5 H9 Cu N5 O3'
_chemical_formula_weight 250.71
_chemical_melting_point ?
_chemical_name_common '[Cu(tzeg)(H2O)]n'
_chemical_name_systematic '[Cu(tzeg)(H2O)]n'
_space_group_IT_number 15
_symmetry_cell_setting monoclinic
_symmetry_space_group_name_Hall '-C 2yc'
_symmetry_space_group_name_H-M 'C 1 2/c 1'
_atom_sites_solution_hydrogens geom
_atom_sites_solution_primary direct
_atom_sites_solution_secondary difmap
_audit_creation_method SHELXL-97
_cell_angle_alpha 90.00
_cell_angle_beta 125.297(5)
_cell_angle_gamma 90.00
_cell_formula_units_Z 8
_cell_length_a 18.672(9)
_cell_length_b 7.359(3)
_cell_length_c 14.810(7)
_cell_measurement_reflns_used 2012
_cell_measurement_temperature 293(2)
_cell_measurement_theta_max 27.4739
_cell_measurement_theta_min 2.8450
_cell_volume 1660.9(13)
_computing_cell_refinement 'CrystalClear (Rigaku Inc., 2008)'
_computing_data_collection 'CrystalClear (Rigaku Inc., 2008)'
_computing_data_reduction 'CrystalClear (Rigaku Inc., 2008)'
_computing_publication_material 'SHELXL-97 (Sheldrick, 1997)'
_computing_structure_refinement 'SHELXL-97 (Sheldrick, 1997)'
_computing_structure_solution 'SHELXS-97 (Sheldrick, 1990)'
_diffrn_ambient_temperature 293(2)
_diffrn_detector_area_resol_mean 28.5714
_diffrn_measured_fraction_theta_full 0.991
_diffrn_measured_fraction_theta_max 0.991
_diffrn_measurement_device_type 'Rigaku Mercury CCD'
_diffrn_measurement_method CCD_Profile_fitting
_diffrn_radiation_monochromator graphite
_diffrn_radiation_source 'fine-focus sealed tube'
_diffrn_radiation_type MoK\a
_diffrn_radiation_wavelength 0.71073
_diffrn_reflns_av_R_equivalents 0.0306
_diffrn_reflns_av_sigmaI/netI 0.0279
_diffrn_reflns_limit_h_max 20
_diffrn_reflns_limit_h_min -22
_diffrn_reflns_limit_k_max 8
_diffrn_reflns_limit_k_min -8
_diffrn_reflns_limit_l_max 17
_diffrn_reflns_limit_l_min -17
_diffrn_reflns_number 5366
_diffrn_reflns_theta_full 25.49
_diffrn_reflns_theta_max 25.49
_diffrn_reflns_theta_min 3.37
_exptl_absorpt_coefficient_mu 2.620
_exptl_absorpt_correction_T_max 1.0000
_exptl_absorpt_correction_T_min 0.8296
_exptl_absorpt_correction_type multi-scan
_exptl_absorpt_process_details 'Sphere (Rigaku CrystalClear)'
_exptl_crystal_colour Colorless
_exptl_crystal_density_diffrn 2.005
_exptl_crystal_density_meas ?
_exptl_crystal_density_method 'not measured'
_exptl_crystal_description Prism
_exptl_crystal_F_000 1016
_exptl_crystal_size_max 0.302
_exptl_crystal_size_mid 0.120
_exptl_crystal_size_min 0.050
_refine_diff_density_max 0.500
_refine_diff_density_min -0.442
_refine_diff_density_rms 0.068
_refine_ls_extinction_method none
_refine_ls_goodness_of_fit_ref 1.002
_refine_ls_hydrogen_treatment mixed
_refine_ls_matrix_type full
_refine_ls_number_parameters 133
_refine_ls_number_reflns 1526
_refine_ls_number_restraints 3
_refine_ls_restrained_S_all 1.001
_refine_ls_R_factor_all 0.0346
_refine_ls_R_factor_gt 0.0279
_refine_ls_shift/su_max 0.000
_refine_ls_shift/su_mean 0.000
_refine_ls_structure_factor_coef Fsqd
_refine_ls_weighting_details 'calc w=1/[\s^2^(Fo^2^)+(0.0427P)^2^+1.7795P] where P=(Fo^2^+2Fc^2^)/3'
_refine_ls_weighting_scheme calc
_refine_ls_wR_factor_gt 0.0686
_refine_ls_wR_factor_ref 0.0728
_reflns_number_gt 1329
_reflns_number_total 1526
_reflns_threshold_expression >2sigma(I)
_cod_data_source_file c3ce27048c.txt
_cod_data_source_block h2
_cod_depositor_comments
;
The following automatic conversions were performed:

'_chemical_melting_point' value 'not measured' was changed to '?' -
the value is undefined or not
given.

'_exptl_absorpt_correction_type' value 'Multi-scan' changed
to 'multi-scan' according to
/home/saulius/struct/CIF-dictionaries/cif_core.dic dictionary named
'cif_core.dic' version 2.4.2 from 2011-04-26.

Automatic conversion script
Id: cif_fix_values 1891 2012-01-12 08:04:46Z andrius 

The following automatic conversions were performed:

'_exptl_crystal_density_meas' value 'not measured' was changed to '?'
- the value is perceived as not measured.

Automatic conversion script
Id: cif_fix_values 3008 2015-01-20 13:52:24Z robertas 
;
_cod_original_cell_volume 1660.8(12)
_cod_original_sg_symbol_H-M 'C 2/c'
_cod_database_code 7209731

loop_
_symmetry_equiv_pos_as_xyz
'x, y, z'
'-x, y, -z+1/2'
'x+1/2, y+1/2, z'
'-x+1/2, y+1/2, -z+1/2'
'-x, -y, -z'
'x, -y, z-1/2'
'-x+1/2, -y+1/2, -z'
'x+1/2, -y+1/2, z-1/2'

loop_
_atom_site_label
_atom_site_type_symbol
_atom_site_fract_x
_atom_site_fract_y
_atom_site_fract_z
_atom_site_U_iso_or_equiv
_atom_site_adp_type
_atom_site_occupancy
_atom_site_symmetry_multiplicity
_atom_site_calc_flag
_atom_site_refinement_flags
Cu1 Cu 0.28942(2) -0.20331(4) 0.15401(2) 0.02693(14) Uani 1 1 d .
O1 O 0.34297(14) 0.1285(3) 0.39864(16) 0.0356(5) Uani 1 1 d .
O2 O 0.27811(14) -0.0070(3) 0.23525(15) 0.0372(5) Uani 1 1 d .
O1W O 0.4116(2) -0.0500(4) 0.1412(3) 0.0797(10) Uani 1 1 d D
H1WA H 0.439(3) -0.055(6) 0.2106(11) 0.120 Uiso 1 1 d D
H1WB H 0.404(4) 0.062(2) 0.125(4) 0.120 Uiso 1 1 d D
N3 N 0.29087(15) -0.4398(3) -0.01342(18) 0.0261(5) Uani 1 1 d .
N2 N 0.32418(18) -0.5930(3) -0.01808(19) 0.0368(6) Uani 1 1 d .
N1 N 0.36856(17) -0.6714(3) 0.08163(19) 0.0340(6) Uani 1 1 d .
N5 N 0.37290(16) -0.2981(3) 0.31088(18) 0.0274(5) Uani 1 1 d .
H5A H 0.3386 -0.3584 0.3263 0.033 Uiso 1 1 calc R
N4 N 0.31313(15) -0.4149(3) 0.09002(17) 0.0239(5) Uani 1 1 d .
C1 C 0.36074(17) -0.5614(3) 0.1462(2) 0.0252(6) Uani 1 1 d .
C2 C 0.4021(2) -0.5965(4) 0.2663(2) 0.0347(7) Uani 1 1 d .
H2A H 0.4470 -0.6889 0.2923 0.042 Uiso 1 1 calc R
H2B H 0.3580 -0.6431 0.2752 0.042 Uiso 1 1 calc R
C3 C 0.4429(2) -0.4275(4) 0.3366(2) 0.0367(7) Uani 1 1 d .
H3A H 0.4770 -0.4598 0.4143 0.044 Uiso 1 1 calc R
H3B H 0.4821 -0.3714 0.3216 0.044 Uiso 1 1 calc R
C4 C 0.40771(19) -0.1401(4) 0.3852(2) 0.0301(6) Uani 1 1 d .
H4A H 0.4596 -0.0945 0.3926 0.036 Uiso 1 1 calc R
H4B H 0.4241 -0.1753 0.4579 0.036 Uiso 1 1 calc R
C5 C 0.33875(19) 0.0057(4) 0.3384(2) 0.0277(6) Uani 1 1 d .

loop_
_atom_site_aniso_label
_atom_site_aniso_U_11
_atom_site_aniso_U_22
_atom_site_aniso_U_33
_atom_site_aniso_U_23
_atom_site_aniso_U_13
_atom_site_aniso_U_12
Cu1 0.0333(2) 0.0252(2) 0.02039(19) 0.00169(13) 0.01439(16) 0.00835(14)
O1 0.0411(12) 0.0339(11) 0.0315(10) -0.0062(9) 0.0208(9) 0.0024(9)
O2 0.0407(12) 0.0377(11) 0.0256(9) -0.0015(9) 0.0146(9) 0.0139(10)
O1W 0.0476(19) 0.0377(14) 0.134(3) -0.0042(17) 0.041(2) 0.0016(13)
N3 0.0310(13) 0.0250(11) 0.0245(11) 0.0015(9) 0.0173(10) 0.0045(10)
N2 0.0487(16) 0.0304(13) 0.0292(12) 0.0018(10) 0.0213(12) 0.0133(12)
N1 0.0442(16) 0.0249(12) 0.0299(12) 0.0031(10) 0.0195(12) 0.0097(11)
N5 0.0314(13) 0.0284(12) 0.0247(11) 0.0010(9) 0.0175(10) 0.0021(10)
N4 0.0289(12) 0.0228(11) 0.0212(10) 0.0028(9) 0.0152(9) 0.0022(10)
C1 0.0268(15) 0.0239(13) 0.0261(13) 0.0033(10) 0.0161(12) 0.0026(11)
C2 0.0477(19) 0.0302(15) 0.0293(14) 0.0114(12) 0.0240(14) 0.0145(14)
C3 0.0384(18) 0.0405(17) 0.0243(14) 0.0070(12) 0.0142(13) 0.0161(14)
C4 0.0311(16) 0.0333(14) 0.0252(13) -0.0043(12) 0.0160(12) -0.0016(12)
C5 0.0303(16) 0.0276(14) 0.0281(13) -0.0005(12) 0.0185(12) -0.0021(12)

loop_
_atom_type_symbol
_atom_type_description
_atom_type_scat_dispersion_real
_atom_type_scat_dispersion_imag
_atom_type_scat_source
C C 0.0033 0.0016 'International Tables Vol C Tables 4.2.6.8 and 6.1.1.4'
H H 0.0000 0.0000 'International Tables Vol C Tables 4.2.6.8 and 6.1.1.4'
N N 0.0061 0.0033 'International Tables Vol C Tables 4.2.6.8 and 6.1.1.4'
O O 0.0106 0.0060 'International Tables Vol C Tables 4.2.6.8 and 6.1.1.4'
Cu Cu 0.3201 1.2651 'International Tables Vol C Tables 4.2.6.8 and 6.1.1.4'

loop_
_geom_angle_atom_site_label_1
_geom_angle_atom_site_label_2
_geom_angle_atom_site_label_3
_geom_angle
_geom_angle_site_symmetry_1
_geom_angle_site_symmetry_3
O2 Cu1 N4 172.80(8) . .
O2 Cu1 N3 88.25(9) . 7_545
N4 Cu1 N3 98.80(9) . 7_545
O2 Cu1 N5 80.53(9) . .
N4 Cu1 N5 92.34(9) . .
N3 Cu1 N5 168.28(9) 7_545 .
C5 O2 Cu1 116.82(18) . .
N2 N3 N4 109.5(2) . .
N2 N3 Cu1 119.14(17) . 7_545
N4 N3 Cu1 131.13(17) . 7_545
N3 N2 N1 108.9(2) . .
C1 N1 N2 106.1(2) . .
C4 N5 C3 112.0(2) . .
C4 N5 Cu1 107.42(16) . .
C3 N5 Cu1 119.70(17) . .
C1 N4 N3 104.8(2) . .
C1 N4 Cu1 125.55(17) . .
N3 N4 Cu1 129.57(17) . .
N1 C1 N4 110.7(2) . .
N1 C1 C2 123.8(2) . .
N4 C1 C2 125.5(2) . .
C1 C2 C3 112.6(2) . .
N5 C3 C2 109.4(2) . .
N5 C4 C5 109.2(2) . .
O1 C5 O2 123.9(3) . .
O1 C5 C4 120.5(2) . .
O2 C5 C4 115.6(2) . .

loop_
_geom_bond_atom_site_label_1
_geom_bond_atom_site_label_2
_geom_bond_distance
_geom_bond_site_symmetry_2
Cu1 O2 1.968(2) .
Cu1 N4 2.001(2) .
Cu1 N3 2.021(2) 7_545
Cu1 N5 2.032(2) .
O2 C5 1.275(3) .
O1 C5 1.240(3) .
N3 N2 1.308(3) .
N3 N4 1.348(3) .
N3 Cu1 2.021(2) 7_545
N2 N1 1.336(3) .
N1 C1 1.324(3) .
N5 C4 1.470(3) .
N5 C3 1.478(4) .
N4 C1 1.338(3) .
C1 C2 1.496(3) .
C2 C3 1.515(4) .
C4 C5 1.502(4) .
